data_7002224
loop_
_publ_author_name
'De Pascali, Sandra A.'
'Papadia, Paride'
'Capoccia, Serena'
'Marchi\`o, Luciano'
'Lanfranchi, Maurizio'
'Ciccarese, Antonella'
'Fanizzi, Francesco P.'

_publ_section_title
;
 Hard/soft selectivity in ligand substitution reactions of
 \b-diketonate platinum(II) complexes
;
_journal_issue 37
_journal_name_full 'Dalton Transactions'
_journal_page_first 7786
_journal_page_last 7795
_journal_paper_doi 10.1039/b909209a
_journal_year 2009
_chemical_formula_moiety 'C23 H22 Cl O2 P Pt'
_chemical_formula_sum 'C23 H22 Cl O2 P Pt'
_chemical_formula_weight 591.92
_chemical_name_systematic
;
?
;
_space_group_IT_number 2
_symmetry_cell_setting triclinic
_symmetry_space_group_name_Hall '-P 1'
_symmetry_space_group_name_H-M 'P -1'
_atom_sites_solution_hydrogens geom
_atom_sites_solution_primary direct
_atom_sites_solution_secondary difmap
_audit_creation_method SHELXL-97
_cell_angle_alpha 101.68(1)
_cell_angle_beta 100.25(1)
_cell_angle_gamma 106.83(2)
_cell_formula_units_Z 4
_cell_length_a 9.948(1)
_cell_length_b 12.738(2)
_cell_length_c 18.411(2)
_cell_measurement_reflns_used 10944
_cell_measurement_temperature 293(2)
_cell_measurement_theta_max 26.00
_cell_measurement_theta_min 1.17
_cell_volume 2116.0(6)
_computing_cell_refinement saint
_computing_data_collection smart
_computing_data_reduction saint
_computing_structure_refinement 'SHELXL-97 (Sheldrick, 1997)'
_computing_structure_solution sir97
_diffrn_ambient_temperature 293(2)
_diffrn_measured_fraction_theta_full 0.998
_diffrn_measured_fraction_theta_max 0.998
_diffrn_measurement_device_type 'Bruker Smart 1000 CCD'
_diffrn_measurement_method 'theta & omega scan'
_diffrn_radiation_monochromator graphite
_diffrn_radiation_source 'fine-focus sealed tube'
_diffrn_radiation_type MoK\a
_diffrn_radiation_wavelength 0.71073
_diffrn_reflns_av_R_equivalents 0.0566
_diffrn_reflns_av_sigmaI/netI 0.0663
_diffrn_reflns_limit_h_max 12
_diffrn_reflns_limit_h_min -12
_diffrn_reflns_limit_k_max 15
_diffrn_reflns_limit_k_min -15
_diffrn_reflns_limit_l_max 22
_diffrn_reflns_limit_l_min -22
_diffrn_reflns_number 23015
_diffrn_reflns_theta_full 26.00
_diffrn_reflns_theta_max 26.00
_diffrn_reflns_theta_min 1.17
_diffrn_standards_decay_% 0
_exptl_absorpt_coefficient_mu 6.849
_exptl_absorpt_correction_T_max 1.000
_exptl_absorpt_correction_T_min 0.546
_exptl_absorpt_correction_type multi-scan
_exptl_absorpt_process_details SADABS
_exptl_crystal_colour colorless
_exptl_crystal_density_diffrn 1.858
_exptl_crystal_density_method 'not measured'
_exptl_crystal_description block
_exptl_crystal_F_000 1144
_exptl_crystal_size_max 0.25
_exptl_crystal_size_mid 0.17
_exptl_crystal_size_min 0.10
_refine_diff_density_max 1.109
_refine_diff_density_min -0.951
_refine_diff_density_rms 0.104
_refine_ls_extinction_method none
_refine_ls_goodness_of_fit_ref 0.937
_refine_ls_hydrogen_treatment constr
_refine_ls_matrix_type full
_refine_ls_number_parameters 508
_refine_ls_number_reflns 8301
_refine_ls_number_restraints 0
_refine_ls_restrained_S_all 0.937
_refine_ls_R_factor_all 0.0531
_refine_ls_R_factor_gt 0.0281
_refine_ls_shift/su_max 0.001
_refine_ls_shift/su_mean 0.000
_refine_ls_structure_factor_coef Fsqd
_refine_ls_weighting_details 'calc w=1/[\s^2^(Fo^2^)+(0.0010P)^2^+0.0000P] where P=(Fo^2^+2Fc^2^)/3'
_refine_ls_weighting_scheme calc
_refine_ls_wR_factor_gt 0.0449
_refine_ls_wR_factor_ref 0.0478
_reflns_number_gt 5795
_reflns_number_total 8301
_reflns_threshold_expression >2sigma(I)
_cod_data_source_file b909209a.txt
_cod_data_source_block ptp1t
_cod_depositor_comments
;
The following automatic conversions were performed:
'_symmetry_cell_setting' value 'Triclinic' changed to 'triclinic'
according to '/home/saulius/struct/CIF-dictionaries/cif_core.dic'
dictionary named 'cif_core.dic' version 2.4.1 from 2010-06-29.

Automatic conversion script
Id: cif_fix_enum 1527 2010-12-29 10:47:43Z saulius 
;
_cod_original_cell_volume 2116.0(5)
_cod_original_sg_symbol_H-M P-1
_cod_database_code 7002224

loop_
_symmetry_equiv_pos_as_xyz
'x, y, z'
'-x, -y, -z'

loop_
_atom_site_label
_atom_site_type_symbol
_atom_site_fract_x
_atom_site_fract_y
_atom_site_fract_z
_atom_site_U_iso_or_equiv
_atom_site_adp_type
_atom_site_occupancy
_atom_site_symmetry_multiplicity
_atom_site_calc_flag
_atom_site_refinement_flags
_atom_site_disorder_assembly
_atom_site_disorder_group
Pt1 Pt 0.41621(2) 0.705183(18) 0.402076(13) 0.03746(7) Uani 1 1 d . . .
Pt2 Pt 0.57162(2) 0.315519(17) 0.087611(12) 0.03323(7) Uani 1 1 d . . .
Cl1 Cl 0.32975(16) 0.73988(16) 0.28987(10) 0.0712(5) Uani 1 1 d . . .
Cl2 Cl 0.63499(15) 0.29050(13) 0.20685(9) 0.0521(4) Uani 1 1 d . . .
P1 P 0.63855(15) 0.83090(12) 0.42548(9) 0.0350(4) Uani 1 1 d . . .
P2 P 0.34799(14) 0.19109(11) 0.06371(8) 0.0310(3) Uani 1 1 d . . .
O11 O 0.4835(4) 0.6687(3) 0.5001(2) 0.0526(11) Uani 1 1 d . . .
O21 O 0.2147(4) 0.5848(3) 0.3805(2) 0.0485(11) Uani 1 1 d . . .
O25 O 0.7742(4) 0.4373(3) 0.1150(2) 0.0435(10) Uani 1 1 d . . .
C11 C 0.4051(7) 0.5976(5) 0.5291(4) 0.0482(16) Uani 1 1 d . . .
C22 C 0.7067(6) 0.6612(5) 0.3313(3) 0.0491(16) Uani 1 1 d . . .
H22 H 0.6110 0.6159 0.3246 0.059 Uiso 1 1 calc R . .
C25 C 0.7475(7) 0.4858(5) -0.0034(4) 0.0527(17) Uani 1 1 d . . .
H25 H 0.7952 0.5349 -0.0289 0.063 Uiso 1 1 calc R . .
C37 C 0.4226(6) -0.0879(5) 0.1098(3) 0.0453(15) Uani 1 1 d . . .
H37 H 0.4945 -0.1206 0.1070 0.054 Uiso 1 1 calc R . .
O15 O 0.5258(4) 0.3396(3) -0.0172(2) 0.0426(10) Uani 1 1 d . . .
C26 C 0.2798(6) 0.3269(5) 0.1794(3) 0.0477(15) Uani 1 1 d . . .
H26 H 0.3749 0.3425 0.2064 0.057 Uiso 1 1 calc R . .
C41 C 0.4833(7) 0.5940(5) 0.6059(3) 0.067(2) Uani 1 1 d . . .
H51A H 0.5799 0.6482 0.6205 0.100 Uiso 1 1 calc R . .
H51B H 0.4878 0.5190 0.6027 0.100 Uiso 1 1 calc R . .
H51C H 0.4321 0.6125 0.6434 0.100 Uiso 1 1 calc R . .
C31 C 0.1775(6) 0.5222(5) 0.4256(4) 0.0502(16) Uani 1 1 d . . .
C45 C 0.5441(7) 0.4118(5) -0.1224(3) 0.068(2) Uani 1 1 d . . .
H55A H 0.4988 0.3346 -0.1535 0.102 Uiso 1 1 calc R . .
H55B H 0.6181 0.4518 -0.1436 0.102 Uiso 1 1 calc R . .
H55C H 0.4725 0.4486 -0.1211 0.102 Uiso 1 1 calc R . .
C68 C 0.2367(5) 0.2105(5) -0.0808(3) 0.0429(14) Uani 1 1 d . . .
H68 H 0.2546 0.2863 -0.0560 0.051 Uiso 1 1 calc R . .
C21 C 0.2634(7) 0.5268(5) 0.4947(4) 0.0535(17) Uani 1 1 d . . .
H21 H 0.2213 0.4766 0.5212 0.064 Uiso 1 1 calc R . .
C18 C 0.2601(5) 0.1354(4) -0.0374(3) 0.0321(13) Uani 1 1 d . . .
C17 C 0.3332(5) 0.0642(4) 0.0967(3) 0.0301(12) Uani 1 1 d . . .
C27 C 0.4406(5) 0.0162(4) 0.0935(3) 0.0389(13) Uani 1 1 d . . .
H27 H 0.5245 0.0533 0.0805 0.047 Uiso 1 1 calc R . .
C35 C 0.8224(6) 0.4951(5) 0.0700(4) 0.0480(16) Uani 1 1 d . . .
C36 C 0.1911(7) 0.3759(6) 0.2134(4) 0.0636(19) Uani 1 1 d . . .
H36 H 0.2276 0.4266 0.2621 0.076 Uiso 1 1 calc R . .
C51 C 0.0243(6) 0.4391(5) 0.3957(4) 0.071(2) Uani 1 1 d . . .
H41A H -0.0415 0.4797 0.3857 0.106 Uiso 1 1 calc R . .
H41B H -0.0001 0.3994 0.4332 0.106 Uiso 1 1 calc R . .
H41C H 0.0171 0.3854 0.3491 0.106 Uiso 1 1 calc R . .
C16 C 0.2293(6) 0.2557(4) 0.1064(3) 0.0360(13) Uani 1 1 d . . .
C14 C 0.7259(6) 0.8617(4) 0.5269(3) 0.0398(14) Uani 1 1 d . . .
C48 C 0.1570(6) 0.0601(6) -0.1968(4) 0.0557(17) Uani 1 1 d . . .
H48 H 0.1244 0.0352 -0.2500 0.067 Uiso 1 1 calc R . .
C55 C 0.9710(6) 0.5811(5) 0.1042(4) 0.0619(19) Uani 1 1 d . . .
H45A H 0.9685 0.6380 0.1465 0.093 Uiso 1 1 calc R . .
H45B H 1.0032 0.6166 0.0661 0.093 Uiso 1 1 calc R . .
H45C H 1.0367 0.5441 0.1219 0.093 Uiso 1 1 calc R . .
C28 C 0.2249(5) 0.0216(5) -0.0754(3) 0.0400(14) Uani 1 1 d . . .
H28 H 0.2348 -0.0301 -0.0475 0.048 Uiso 1 1 calc R . .
C67 C 0.2098(5) 0.0089(5) 0.1165(3) 0.0406(14) Uani 1 1 d . . .
H67 H 0.1363 0.0402 0.1173 0.049 Uiso 1 1 calc R . .
C38 C 0.1742(5) -0.0164(5) -0.1558(3) 0.0505(16) Uani 1 1 d . . .
H38 H 0.1525 -0.0926 -0.1811 0.061 Uiso 1 1 calc R . .
C24 C 0.8422(6) 0.8297(5) 0.5532(3) 0.0483(15) Uani 1 1 d . . .
H24 H 0.8872 0.7988 0.5186 0.058 Uiso 1 1 calc R . .
C58 C 0.1874(6) 0.1731(6) -0.1602(4) 0.0492(16) Uani 1 1 d . . .
H58 H 0.1749 0.2240 -0.1884 0.059 Uiso 1 1 calc R . .
C64 C 0.6609(6) 0.9081(5) 0.5806(3) 0.0480(15) Uani 1 1 d . . .
H64 H 0.5817 0.9297 0.5637 0.058 Uiso 1 1 calc R . .
C12 C 0.7547(5) 0.7744(4) 0.3744(3) 0.0344(13) Uani 1 1 d . . .
C42 C 0.9385(7) 0.6818(6) 0.3086(4) 0.0571(18) Uani 1 1 d . . .
H42 H 1.0017 0.6501 0.2885 0.069 Uiso 1 1 calc R . .
C54 C 0.7115(6) 0.9226(6) 0.6572(4) 0.0583(18) Uani 1 1 d . . .
H54 H 0.6686 0.9556 0.6921 0.070 Uiso 1 1 calc R . .
C66 C 0.0845(6) 0.2294(5) 0.0675(3) 0.0446(14) Uani 1 1 d . . .
H66 H 0.0472 0.1796 0.0185 0.054 Uiso 1 1 calc R . .
C34 C 0.8932(7) 0.8432(6) 0.6312(4) 0.0608(18) Uani 1 1 d . . .
H34 H 0.9725 0.8219 0.6484 0.073 Uiso 1 1 calc R . .
C44 C 0.8264(7) 0.8880(6) 0.6827(4) 0.0612(19) Uani 1 1 d . . .
H44 H 0.8587 0.8951 0.7346 0.073 Uiso 1 1 calc R . .
C62 C 0.8962(6) 0.8414(5) 0.3808(3) 0.0486(15) Uani 1 1 d . . .
H62 H 0.9293 0.9182 0.4071 0.058 Uiso 1 1 calc R . .
C52 C 0.9881(6) 0.7952(6) 0.3484(3) 0.0543(17) Uani 1 1 d . . .
H52 H 1.0830 0.8403 0.3534 0.065 Uiso 1 1 calc R . .
C47 C 0.3006(6) -0.1437(5) 0.1301(3) 0.0479(16) Uani 1 1 d . . .
H47 H 0.2892 -0.2140 0.1401 0.057 Uiso 1 1 calc R . .
C46 C 0.0474(7) 0.3486(6) 0.1744(4) 0.0587(19) Uani 1 1 d . . .
H46 H -0.0140 0.3786 0.1976 0.070 Uiso 1 1 calc R . .
C56 C -0.0027(6) 0.2787(5) 0.1031(4) 0.0554(17) Uani 1 1 d . . .
H56 H -0.0983 0.2629 0.0769 0.066 Uiso 1 1 calc R . .
C32 C 0.7976(7) 0.6150(5) 0.2983(4) 0.0577(18) Uani 1 1 d . . .
H32 H 0.7639 0.5393 0.2695 0.069 Uiso 1 1 calc R . .
C15 C 0.6106(7) 0.4125(5) -0.0427(4) 0.0472(16) Uani 1 1 d . . .
C57 C 0.1949(6) -0.0940(4) 0.1355(3) 0.0463(15) Uani 1 1 d . . .
H57 H 0.1141 -0.1289 0.1517 0.056 Uiso 1 1 calc R . .
C33 C 0.6454(6) 1.0793(5) 0.3155(3) 0.0494(15) Uani 1 1 d . . .
H33 H 0.6169 1.0819 0.2651 0.059 Uiso 1 1 calc R . .
C63 C 0.7328(6) 1.0709(5) 0.4640(3) 0.0458(15) Uani 1 1 d . . .
H63 H 0.7629 1.0688 0.5143 0.055 Uiso 1 1 calc R . .
C23 C 0.6206(6) 0.9754(5) 0.3320(3) 0.0456(14) Uani 1 1 d . . .
H23 H 0.5737 0.9086 0.2928 0.055 Uiso 1 1 calc R . .
C53 C 0.7566(6) 1.1748(5) 0.4475(4) 0.0514(16) Uani 1 1 d . . .
H53 H 0.8025 1.2420 0.4865 0.062 Uiso 1 1 calc R . .
C13 C 0.6648(5) 0.9694(4) 0.4067(3) 0.0366(13) Uani 1 1 d . . .
C43 C 0.7116(6) 1.1783(5) 0.3727(4) 0.0506(16) Uani 1 1 d . . .
H43 H 0.7263 1.2481 0.3614 0.061 Uiso 1 1 calc R . .

loop_
_atom_site_aniso_label
_atom_site_aniso_U_11
_atom_site_aniso_U_22
_atom_site_aniso_U_33
_atom_site_aniso_U_23
_atom_site_aniso_U_13
_atom_site_aniso_U_12
Pt1 0.03532(14) 0.03951(14) 0.03723(16) 0.01371(13) 0.01137(12) 0.00852(12)
Pt2 0.03236(13) 0.03311(13) 0.03754(15) 0.01470(12) 0.01148(11) 0.01082(11)
Cl1 0.0479(9) 0.1024(14) 0.0557(11) 0.0449(11) 0.0025(8) 0.0045(10)
Cl2 0.0536(9) 0.0520(9) 0.0422(9) 0.0201(8) 0.0012(7) 0.0068(8)
P1 0.0363(8) 0.0333(8) 0.0348(9) 0.0117(8) 0.0087(7) 0.0091(7)
P2 0.0313(8) 0.0318(8) 0.0334(9) 0.0120(7) 0.0097(7) 0.0125(7)
O11 0.045(2) 0.059(3) 0.053(3) 0.030(2) 0.012(2) 0.007(2)
O21 0.041(2) 0.047(2) 0.054(3) 0.016(2) 0.017(2) 0.005(2)
O25 0.037(2) 0.040(2) 0.059(3) 0.024(2) 0.017(2) 0.0117(19)
C11 0.055(4) 0.043(4) 0.059(4) 0.023(4) 0.026(3) 0.022(3)
C22 0.048(4) 0.042(4) 0.059(4) 0.023(4) 0.015(3) 0.010(3)
C25 0.057(4) 0.043(4) 0.061(5) 0.023(4) 0.028(4) 0.008(3)
C37 0.042(3) 0.040(3) 0.056(4) 0.015(3) 0.007(3) 0.019(3)
O15 0.041(2) 0.046(2) 0.040(2) 0.018(2) 0.0140(19) 0.008(2)
C26 0.047(4) 0.055(4) 0.041(4) 0.009(3) 0.011(3) 0.020(3)
C41 0.085(5) 0.074(5) 0.056(5) 0.042(4) 0.020(4) 0.031(4)
C31 0.054(4) 0.034(3) 0.064(5) 0.006(4) 0.032(4) 0.012(3)
C45 0.100(5) 0.071(5) 0.052(5) 0.035(4) 0.034(4) 0.036(4)
C68 0.040(3) 0.047(4) 0.046(4) 0.013(3) 0.008(3) 0.022(3)
C21 0.068(4) 0.048(4) 0.054(5) 0.026(4) 0.031(4) 0.016(4)
C18 0.027(3) 0.040(3) 0.032(3) 0.008(3) 0.010(2) 0.016(3)
C17 0.036(3) 0.030(3) 0.025(3) 0.010(3) 0.008(2) 0.011(3)
C27 0.035(3) 0.040(3) 0.047(4) 0.017(3) 0.018(3) 0.014(3)
C35 0.051(4) 0.032(3) 0.073(5) 0.017(4) 0.036(4) 0.018(3)
C36 0.080(5) 0.075(5) 0.048(4) 0.012(4) 0.025(4) 0.041(4)
C51 0.049(4) 0.058(4) 0.094(6) 0.015(4) 0.029(4) -0.002(4)
C16 0.042(3) 0.036(3) 0.040(4) 0.018(3) 0.020(3) 0.018(3)
C14 0.043(3) 0.036(3) 0.037(4) 0.014(3) 0.007(3) 0.008(3)
C48 0.044(4) 0.084(5) 0.030(4) 0.011(4) 0.007(3) 0.014(4)
C55 0.045(4) 0.045(4) 0.088(6) 0.016(4) 0.025(4) 0.000(3)
C28 0.034(3) 0.048(4) 0.037(4) 0.013(3) 0.007(3) 0.011(3)
C67 0.033(3) 0.045(3) 0.048(4) 0.015(3) 0.009(3) 0.019(3)
C38 0.037(3) 0.051(4) 0.045(4) -0.004(3) 0.006(3) 0.001(3)
C24 0.049(4) 0.057(4) 0.043(4) 0.016(3) 0.011(3) 0.024(3)
C58 0.041(3) 0.061(4) 0.051(4) 0.029(4) 0.010(3) 0.018(3)
C64 0.033(3) 0.060(4) 0.044(4) 0.007(3) 0.010(3) 0.011(3)
C12 0.037(3) 0.037(3) 0.032(3) 0.014(3) 0.006(3) 0.013(3)
C42 0.057(4) 0.072(5) 0.064(5) 0.023(4) 0.031(4) 0.040(4)
C54 0.046(4) 0.082(5) 0.040(4) 0.009(4) 0.015(3) 0.014(4)
C66 0.043(3) 0.043(3) 0.049(4) 0.009(3) 0.014(3) 0.017(3)
C34 0.059(4) 0.076(5) 0.047(4) 0.015(4) 0.000(3) 0.030(4)
C44 0.055(4) 0.085(5) 0.033(4) 0.013(4) 0.003(3) 0.014(4)
C62 0.047(4) 0.047(4) 0.048(4) 0.015(3) 0.013(3) 0.009(3)
C52 0.035(3) 0.080(5) 0.052(4) 0.021(4) 0.017(3) 0.020(4)
C47 0.061(4) 0.034(3) 0.050(4) 0.023(3) 0.006(3) 0.013(3)
C46 0.069(5) 0.065(5) 0.068(5) 0.025(4) 0.038(4) 0.043(4)
C56 0.044(4) 0.061(4) 0.075(5) 0.026(4) 0.023(4) 0.027(3)
C32 0.073(5) 0.050(4) 0.057(5) 0.010(4) 0.024(4) 0.030(4)
C15 0.071(4) 0.039(4) 0.053(4) 0.022(3) 0.034(4) 0.034(3)
C57 0.046(3) 0.040(3) 0.059(4) 0.021(3) 0.022(3) 0.013(3)
C33 0.062(4) 0.048(4) 0.040(4) 0.020(3) 0.011(3) 0.016(3)
C63 0.054(4) 0.037(3) 0.039(4) 0.003(3) 0.005(3) 0.015(3)
C23 0.047(3) 0.039(3) 0.038(4) 0.003(3) 0.008(3) 0.003(3)
C53 0.052(4) 0.033(3) 0.065(5) 0.006(3) 0.019(3) 0.010(3)
C13 0.039(3) 0.034(3) 0.040(4) 0.013(3) 0.012(3) 0.014(3)
C43 0.050(4) 0.045(4) 0.064(5) 0.026(4) 0.019(3) 0.017(3)

loop_
_atom_type_symbol
_atom_type_description
_atom_type_scat_dispersion_real
_atom_type_scat_dispersion_imag
_atom_type_scat_source
C C 0.0033 0.0016 'International Tables Vol C Tables 4.2.6.8 and 6.1.1.4'
H H 0.0000 0.0000 'International Tables Vol C Tables 4.2.6.8 and 6.1.1.4'
O O 0.0106 0.0060 'International Tables Vol C Tables 4.2.6.8 and 6.1.1.4'
P P 0.1023 0.0942 'International Tables Vol C Tables 4.2.6.8 and 6.1.1.4'
Cl Cl 0.1484 0.1585 'International Tables Vol C Tables 4.2.6.8 and 6.1.1.4'
Pt Pt -1.7033 8.3905 'International Tables Vol C Tables 4.2.6.8 and 6.1.1.4'

loop_
_geom_angle_atom_site_label_1
_geom_angle_atom_site_label_2
_geom_angle_atom_site_label_3
_geom_angle
_geom_angle_site_symmetry_1
_geom_angle_site_symmetry_3
_geom_angle_publ_flag
O11 Pt1 O21 91.48(15) . . ?
O11 Pt1 P1 87.49(11) . . ?
O21 Pt1 P1 177.91(10) . . ?
O11 Pt1 Cl1 177.30(11) . . ?
O21 Pt1 Cl1 85.82(11) . . ?
P1 Pt1 Cl1 95.19(6) . . ?
O15 Pt2 O25 91.13(14) . . ?
O15 Pt2 P2 90.34(11) . . ?
O25 Pt2 P2 176.19(11) . . ?
O15 Pt2 Cl2 177.31(10) . . ?
O25 Pt2 Cl2 86.53(11) . . ?
P2 Pt2 Cl2 92.08(5) . . ?
C13 P1 C14 105.3(3) . . ?
C13 P1 C12 103.5(2) . . ?
C14 P1 C12 105.2(2) . . ?
C13 P1 Pt1 120.79(17) . . ?
C14 P1 Pt1 108.04(18) . . ?
C12 P1 Pt1 112.73(18) . . ?
C18 P2 C17 103.6(2) . . ?
C18 P2 C16 105.7(2) . . ?
C17 P2 C16 105.7(2) . . ?
C18 P2 Pt2 112.85(17) . . ?
C17 P2 Pt2 116.27(16) . . ?
C16 P2 Pt2 111.79(18) . . ?
C11 O11 Pt1 125.7(4) . . ?
C31 O21 Pt1 123.7(4) . . ?
C35 O25 Pt2 124.3(4) . . ?
O11 C11 C21 125.5(6) . . ?
O11 C11 C41 113.5(5) . . ?
C21 C11 C41 121.0(5) . . ?
C32 C22 C12 121.4(6) . . ?
C32 C22 H22 119.3 . . ?
C12 C22 H22 119.3 . . ?
C15 C25 C35 127.5(5) . . ?
C15 C25 H25 116.3 . . ?
C35 C25 H25 116.3 . . ?
C47 C37 C27 121.3(5) . . ?
C47 C37 H37 119.3 . . ?
C27 C37 H37 119.3 . . ?
C15 O15 Pt2 125.4(4) . . ?
C16 C26 C36 120.9(6) . . ?
C16 C26 H26 119.6 . . ?
C36 C26 H26 119.6 . . ?
C11 C41 H51A 109.5 . . ?
C11 C41 H51B 109.5 . . ?
H51A C41 H51B 109.5 . . ?
C11 C41 H51C 109.5 . . ?
H51A C41 H51C 109.5 . . ?
H51B C41 H51C 109.5 . . ?
O21 C31 C21 126.1(6) . . ?
O21 C31 C51 113.1(6) . . ?
C21 C31 C51 120.8(6) . . ?
C15 C45 H55A 109.5 . . ?
C15 C45 H55B 109.5 . . ?
H55A C45 H55B 109.5 . . ?
C15 C45 H55C 109.5 . . ?
H55A C45 H55C 109.5 . . ?
H55B C45 H55C 109.5 . . ?
C58 C68 C18 121.0(5) . . ?
C58 C68 H68 119.5 . . ?
C18 C68 H68 119.5 . . ?
C31 C21 C11 127.4(5) . . ?
C31 C21 H21 116.3 . . ?
C11 C21 H21 116.3 . . ?
C28 C18 C68 118.3(5) . . ?
C28 C18 P2 122.0(4) . . ?
C68 C18 P2 119.5(4) . . ?
C67 C17 C27 119.8(4) . . ?
C67 C17 P2 120.9(4) . . ?
C27 C17 P2 118.9(4) . . ?
C17 C27 C37 119.5(5) . . ?
C17 C27 H27 120.2 . . ?
C37 C27 H27 120.2 . . ?
O25 C35 C25 125.7(6) . . ?
O25 C35 C55 114.0(6) . . ?
C25 C35 C55 120.2(5) . . ?
C26 C36 C46 119.5(6) . . ?
C26 C36 H36 120.3 . . ?
C46 C36 H36 120.3 . . ?
C31 C51 H41A 109.5 . . ?
C31 C51 H41B 109.5 . . ?
H41A C51 H41B 109.5 . . ?
C31 C51 H41C 109.5 . . ?
H41A C51 H41C 109.5 . . ?
H41B C51 H41C 109.5 . . ?
C26 C16 C66 119.0(5) . . ?
C26 C16 P2 119.8(4) . . ?
C66 C16 P2 121.1(5) . . ?
C24 C14 C64 118.2(5) . . ?
C24 C14 P1 123.3(5) . . ?
C64 C14 P1 118.0(4) . . ?
C38 C48 C58 120.9(6) . . ?
C38 C48 H48 119.6 . . ?
C58 C48 H48 119.6 . . ?
C35 C55 H45A 109.5 . . ?
C35 C55 H45B 109.5 . . ?
H45A C55 H45B 109.5 . . ?
C35 C55 H45C 109.5 . . ?
H45A C55 H45C 109.5 . . ?
H45B C55 H45C 109.5 . . ?
C18 C28 C38 120.6(5) . . ?
C18 C28 H28 119.7 . . ?
C38 C28 H28 119.7 . . ?
C17 C67 C57 120.3(5) . . ?
C17 C67 H67 119.9 . . ?
C57 C67 H67 119.9 . . ?
C48 C38 C28 119.5(6) . . ?
C48 C38 H38 120.2 . . ?
C28 C38 H38 120.2 . . ?
C14 C24 C34 120.7(6) . . ?
C14 C24 H24 119.6 . . ?
C34 C24 H24 119.6 . . ?
C48 C58 C68 119.6(5) . . ?
C48 C58 H58 120.2 . . ?
C68 C58 H58 120.2 . . ?
C54 C64 C14 121.3(5) . . ?
C54 C64 H64 119.3 . . ?
C14 C64 H64 119.3 . . ?
C62 C12 C22 118.0(5) . . ?
C62 C12 P1 120.9(4) . . ?
C22 C12 P1 121.0(4) . . ?
C32 C42 C52 121.0(6) . . ?
C32 C42 H42 119.5 . . ?
C52 C42 H42 119.5 . . ?
C64 C54 C44 119.9(6) . . ?
C64 C54 H54 120.0 . . ?
C44 C54 H54 120.0 . . ?
C56 C66 C16 119.0(6) . . ?
C56 C66 H66 120.5 . . ?
C16 C66 H66 120.5 . . ?
C44 C34 C24 119.9(6) . . ?
C44 C34 H34 120.0 . . ?
C24 C34 H34 120.0 . . ?
C34 C44 C54 119.9(6) . . ?
C34 C44 H44 120.1 . . ?
C54 C44 H44 120.1 . . ?
C52 C62 C12 120.6(6) . . ?
C52 C62 H62 119.7 . . ?
C12 C62 H62 119.7 . . ?
C42 C52 C62 119.7(6) . . ?
C42 C52 H52 120.2 . . ?
C62 C52 H52 120.2 . . ?
C37 C47 C57 119.2(5) . . ?
C37 C47 H47 120.4 . . ?
C57 C47 H47 120.4 . . ?
C56 C46 C36 119.9(6) . . ?
C56 C46 H46 120.1 . . ?
C36 C46 H46 120.1 . . ?
C46 C56 C66 121.7(6) . . ?
C46 C56 H56 119.1 . . ?
C66 C56 H56 119.1 . . ?
C42 C32 C22 119.1(6) . . ?
C42 C32 H32 120.4 . . ?
C22 C32 H32 120.4 . . ?
O15 C15 C25 126.0(6) . . ?
O15 C15 C45 112.7(6) . . ?
C25 C15 C45 121.3(5) . . ?
C47 C57 C67 119.8(5) . . ?
C47 C57 H57 120.1 . . ?
C67 C57 H57 120.1 . . ?
C43 C33 C23 120.3(5) . . ?
C43 C33 H33 119.8 . . ?
C23 C33 H33 119.8 . . ?
C53 C63 C13 121.1(5) . . ?
C53 C63 H63 119.4 . . ?
C13 C63 H63 119.4 . . ?
C33 C23 C13 120.8(6) . . ?
C33 C23 H23 119.6 . . ?
C13 C23 H23 119.6 . . ?
C63 C53 C43 119.6(6) . . ?
C63 C53 H53 120.2 . . ?
C43 C53 H53 120.2 . . ?
C63 C13 C23 118.0(5) . . ?
C63 C13 P1 122.4(4) . . ?
C23 C13 P1 119.5(5) . . ?
C33 C43 C53 120.0(5) . . ?
C33 C43 H43 120.0 . . ?
C53 C43 H43 120.0 . . ?

loop_
_geom_bond_atom_site_label_1
_geom_bond_atom_site_label_2
_geom_bond_distance
_geom_bond_site_symmetry_2
_geom_bond_publ_flag
Pt1 O11 2.003(4) . ?
Pt1 O21 2.054(4) . ?
Pt1 P1 2.2300(15) . ?
Pt1 Cl1 2.2716(15) . ?
Pt2 O15 2.008(3) . ?
Pt2 O25 2.057(3) . ?
Pt2 P2 2.2321(15) . ?
Pt2 Cl2 2.2859(14) . ?
P1 C13 1.820(5) . ?
P1 C14 1.823(5) . ?
P1 C12 1.825(5) . ?
P2 C18 1.806(5) . ?
P2 C17 1.814(5) . ?
P2 C16 1.822(5) . ?
O11 C11 1.284(6) . ?
O21 C31 1.292(6) . ?
O25 C35 1.282(6) . ?
C11 C21 1.384(8) . ?
C11 C41 1.503(7) . ?
C22 C32 1.376(7) . ?
C22 C12 1.394(7) . ?
C22 H22 0.9300 . ?
C25 C15 1.375(8) . ?
C25 C35 1.385(8) . ?
C25 H25 0.9300 . ?
C37 C47 1.373(7) . ?
C37 C27 1.387(6) . ?
C37 H37 0.9300 . ?
O15 C15 1.288(6) . ?
C26 C16 1.374(7) . ?
C26 C36 1.384(7) . ?
C26 H26 0.9300 . ?
C41 H51A 0.9600 . ?
C41 H51B 0.9600 . ?
C41 H51C 0.9600 . ?
C31 C21 1.382(8) . ?
C31 C51 1.509(7) . ?
C45 C15 1.496(7) . ?
C45 H55A 0.9600 . ?
C45 H55B 0.9600 . ?
C45 H55C 0.9600 . ?
C68 C58 1.390(8) . ?
C68 C18 1.407(6) . ?
C68 H68 0.9300 . ?
C21 H21 0.9300 . ?
C18 C28 1.386(7) . ?
C17 C67 1.379(6) . ?
C17 C27 1.381(6) . ?
C27 H27 0.9300 . ?
C35 C55 1.494(7) . ?
C36 C46 1.388(8) . ?
C36 H36 0.9300 . ?
C51 H41A 0.9600 . ?
C51 H41B 0.9600 . ?
C51 H41C 0.9600 . ?
C16 C66 1.399(6) . ?
C14 C24 1.375(6) . ?
C14 C64 1.399(7) . ?
C48 C38 1.377(7) . ?
C48 C58 1.379(8) . ?
C48 H48 0.9300 . ?
C55 H45A 0.9600 . ?
C55 H45B 0.9600 . ?
C55 H45C 0.9600 . ?
C28 C38 1.409(7) . ?
C28 H28 0.9300 . ?
C67 C57 1.397(6) . ?
C67 H67 0.9300 . ?
C38 H38 0.9300 . ?
C24 C34 1.392(7) . ?
C24 H24 0.9300 . ?
C58 H58 0.9300 . ?
C64 C54 1.366(7) . ?
C64 H64 0.9300 . ?
C12 C62 1.389(7) . ?
C42 C32 1.369(8) . ?
C42 C52 1.378(8) . ?
C42 H42 0.9300 . ?
C54 C44 1.380(7) . ?
C54 H54 0.9300 . ?
C66 C56 1.388(7) . ?
C66 H66 0.9300 . ?
C34 C44 1.375(8) . ?
C34 H34 0.9300 . ?
C44 H44 0.9300 . ?
C62 C52 1.379(7) . ?
C62 H62 0.9300 . ?
C52 H52 0.9300 . ?
C47 C57 1.384(7) . ?
C47 H47 0.9300 . ?
C46 C56 1.342(8) . ?
C46 H46 0.9300 . ?
C56 H56 0.9300 . ?
C32 H32 0.9300 . ?
C57 H57 0.9300 . ?
C33 C43 1.367(8) . ?
C33 C23 1.381(7) . ?
C33 H33 0.9300 . ?
C63 C53 1.381(7) . ?
C63 C13 1.389(7) . ?
C63 H63 0.9300 . ?
C23 C13 1.391(7) . ?
C23 H23 0.9300 . ?
C53 C43 1.385(7) . ?
C53 H53 0.9300 . ?
C43 H43 0.9300 . ?
